data_1514193
loop_
_publ_author_name
'Taylor, Rupert G D'
'Carta, Mariolino'
'Bezzu, C Grazia'
'Walker, Jonathan'
'Msayib, Kadhum J'
'Kariuki, Benson M'
'McKeown, Neil B'

_publ_section_title
;
 Triptycene-based organic molecules of intrinsic microporosity.
;
_journal_issue 7
_journal_name_full 'Organic letters'
_journal_page_first 1848
_journal_page_last 1851
_journal_paper_doi 10.1021/ol500591q
_journal_volume 16
_journal_year 2014
_chemical_formula_moiety 'C38 H46 O2'
_chemical_formula_sum 'C38 H46 O2'
_chemical_formula_weight 534.75
_chemical_name_systematic
;
 ?
;
_space_group_crystal_system monoclinic
_space_group_IT_number 14
_space_group_name_Hall '-P 2yn'
_space_group_name_H-M_alt 'P 1 21/n 1'
_symmetry_space_group_name_Hall '-P 2yn'
_symmetry_space_group_name_H-M 'P 1 21/n 1'
_atom_sites_solution_hydrogens geom
_audit_creation_method SHELXL-2013
_cell_angle_alpha 90
_cell_angle_beta 114.939(5)
_cell_angle_gamma 90
_cell_formula_units_Z 4
_cell_length_a 19.538(5)
_cell_length_b 8.798(5)
_cell_length_c 20.033(5)
_cell_measurement_reflns_used 1766
_cell_measurement_temperature 150(2)
_cell_measurement_theta_max 20.896
_cell_measurement_theta_min 2.57
_cell_volume 3122(2)
_computing_cell_refinement 'HKL Scalepack (Otwinowski & Minor 1997)'
_computing_data_collection 'Collect (Bruker AXS BV, 1997-2004)'
_computing_data_reduction 'HKL Denzo and Scalepack (Otwinowski & Minor 1997)'
_computing_molecular_graphics 'Ortep-3 for Windows (Farrugia, 1997)'
_computing_publication_material 'WinGX publication routines (Farrugia, 1999)'
_computing_structure_refinement 'SHELXL-2013 (Sheldrick, 2013)'
_computing_structure_solution 'SHELXS-97 (Sheldrick, 1990)'
_diffrn_ambient_temperature 150(2)
_diffrn_measured_fraction_theta_full 0.582
_diffrn_measured_fraction_theta_max 0.994
_diffrn_measurement_device_type 'Kappa CCD diffractometer'
_diffrn_measurement_method 'CCD slices'
_diffrn_radiation_type MoK\a
_diffrn_radiation_wavelength 0.71073
_diffrn_reflns_av_R_equivalents 0.1145
_diffrn_reflns_av_unetI/netI 0.1246
_diffrn_reflns_Laue_measured_fraction_full 0.582
_diffrn_reflns_Laue_measured_fraction_max 0.994
_diffrn_reflns_limit_h_max 19
_diffrn_reflns_limit_h_min -19
_diffrn_reflns_limit_k_max 8
_diffrn_reflns_limit_k_min -8
_diffrn_reflns_limit_l_max 19
_diffrn_reflns_limit_l_min -20
_diffrn_reflns_number 6154
_diffrn_reflns_point_group_measured_fraction_full 0.582
_diffrn_reflns_point_group_measured_fraction_max 0.994
_diffrn_reflns_theta_full 25.242
_diffrn_reflns_theta_max 20.896
_diffrn_reflns_theta_min 2.572
_exptl_absorpt_coefficient_mu 0.068
_exptl_absorpt_correction_T_max 0.9899
_exptl_absorpt_correction_T_min 0.9799
_exptl_absorpt_correction_type empirical
_exptl_absorpt_process_details Denzo/Scalepack
_exptl_crystal_colour colourless
_exptl_crystal_density_diffrn 1.138
_exptl_crystal_description block
_exptl_crystal_F_000 1160
_exptl_crystal_size_max 0.300
_exptl_crystal_size_mid 0.210
_exptl_crystal_size_min 0.150
_refine_diff_density_max 0.189
_refine_diff_density_min -0.207
_refine_diff_density_rms 0.047
_refine_ls_extinction_coef 0.0082(10)
_refine_ls_extinction_expression Fc^*^=kFc[1+0.001xFc^2^\l^3^/sin(2\q)]^-1/4^
_refine_ls_extinction_method SHELXL
_refine_ls_goodness_of_fit_ref 1.015
_refine_ls_hydrogen_treatment constr
_refine_ls_matrix_type full
_refine_ls_number_parameters 391
_refine_ls_number_reflns 3293
_refine_ls_number_restraints 62
_refine_ls_restrained_S_all 1.006
_refine_ls_R_factor_all 0.1452
_refine_ls_R_factor_gt 0.0697
_refine_ls_shift/su_max 0.000
_refine_ls_shift/su_mean 0.000
_refine_ls_structure_factor_coef Fsqd
_refine_ls_weighting_details 'w=1/[\s^2^(Fo^2^)+(0.0785P)^2^] where P=(Fo^2^+2Fc^2^)/3'
_refine_ls_weighting_scheme calc
_refine_ls_wR_factor_gt 0.1405
_refine_ls_wR_factor_ref 0.1725
_reflns_Friedel_coverage 0.000
_reflns_number_gt 1766
_reflns_number_total 3293
_reflns_threshold_expression 'I > 2\s(I)'
_cod_data_source_file ol500591q_si_002.cif
_cod_data_source_block nbm1213
_cod_depositor_comments
;Adding full bibliography for
 ./tmp-cod-update-bibliographies-8800/cifs/1514193.cif.
;
_cod_database_code 1514193
_shelx_space_group_comment
;
The symmetry employed for this shelxl refinement is uniquely defined
by the following loop, which should always be used as a source of
symmetry information in preference to the above space-group names.
They are only intended as comments.
;
_shelx_estimated_absorpt_t_min 0.980
_shelx_estimated_absorpt_t_max 0.990
_shelxl_version_number 2013-4

loop_
_space_group_symop_operation_xyz
'x, y, z'
'-x+1/2, y+1/2, -z+1/2'
'-x, -y, -z'
'x-1/2, -y-1/2, z-1/2'

loop_
_atom_site_label
_atom_site_type_symbol
_atom_site_fract_x
_atom_site_fract_y
_atom_site_fract_z
_atom_site_U_iso_or_equiv
_atom_site_adp_type
_atom_site_occupancy
_atom_site_site_symmetry_order
_atom_site_calc_flag
_atom_site_refinement_flags_posn
_atom_site_refinement_flags_adp
_atom_site_refinement_flags_occupancy
_atom_site_disorder_assembly
_atom_site_disorder_group
C1 C 0.1403(3) 0.2418(7) 0.1879(3) 0.0425(15) Uani 1 1 d . . . . .
C2 C 0.1497(3) 0.2666(6) 0.1242(3) 0.0394(14) Uani 1 1 d . . . . .
H2 H 0.1390 0.3611 0.1013 0.047 Uiso 1 1 calc R U . . .
C3 C 0.1754(3) 0.1477(7) 0.0947(3) 0.0384(14) Uani 1 1 d . . . . .
C4 C 0.1913(3) 0.0071(6) 0.1290(3) 0.0360(14) Uani 1 1 d . . . . .
C5 C 0.1828(3) -0.0165(6) 0.1930(3) 0.0407(15) Uani 1 1 d . . . . .
H5 H 0.1945 -0.1107 0.2162 0.049 Uiso 1 1 calc R U . . .
C6 C 0.1570(3) 0.0986(7) 0.2226(3) 0.0408(15) Uani 1 1 d . . . . .
C7 C 0.1045(3) 0.5011(7) 0.1952(3) 0.0585(18) Uani 1 1 d . . . . .
H7A H 0.1512 0.5397 0.1970 0.088 Uiso 1 1 calc R U . . .
H7B H 0.0882 0.5635 0.2250 0.088 Uiso 1 1 calc R U . . .
H7C H 0.0669 0.5026 0.1452 0.088 Uiso 1 1 calc R U . . .
C8 C 0.1509(3) -0.0569(7) 0.3175(3) 0.0594(18) Uani 1 1 d . . . . .
H8A H 0.1196 -0.1275 0.2807 0.089 Uiso 1 1 calc R U . . .
H8B H 0.1349 -0.0522 0.3566 0.089 Uiso 1 1 calc R U . . .
H8C H 0.2025 -0.0901 0.3367 0.089 Uiso 1 1 calc R U . . .
C9 C 0.1905(3) 0.1540(6) 0.0258(3) 0.0410(15) Uani 1 1 d . . . . .
H9 H 0.1776 0.2527 0.0010 0.049 Uiso 1 1 calc R U . . .
C10 C 0.2223(3) -0.1039(6) 0.0908(2) 0.0391(15) Uani 1 1 d . . . . .
H10 H 0.2337 -0.2036 0.1148 0.047 Uiso 1 1 calc R U . . .
C11 C 0.2912(3) -0.0279(6) 0.0889(3) 0.0355(14) Uani 1 1 d . . . . .
C12 C 0.2735(3) 0.1146(7) 0.0521(3) 0.0368(14) Uani 1 1 d . . . . .
C13 C 0.3279(3) 0.1985(6) 0.0444(2) 0.0387(15) Uani 1 1 d . . . . .
H13 H 0.3154 0.2901 0.0188 0.046 Uiso 1 1 calc R U . . .
C14 C 0.4053(3) 0.1469(6) 0.0755(2) 0.0347(14) Uani 1 1 d . . . . .
C15 C 0.4641(3) 0.2281(6) 0.0687(2) 0.0402(15) Uani 1 1 d . . . . .
H15 H 0.4524 0.3186 0.0422 0.048 Uiso 1 1 calc R U . . .
C16 C 0.5377(3) 0.1802(6) 0.0994(3) 0.0360(14) Uani 1 1 d . . . . .
C17 C 0.5976(3) 0.2739(7) 0.0871(3) 0.0413(15) Uani 1 1 d . . . . .
C18 C 0.6705(3) 0.1829(7) 0.1093(3) 0.0517(17) Uani 1 1 d . . . . .
H18A H 0.6635 0.1062 0.0722 0.062 Uiso 1 1 calc R U . . .
H18B H 0.7106 0.2503 0.1113 0.062 Uiso 1 1 calc R U . . .
C19 C 0.6936(3) 0.1062(6) 0.1836(3) 0.0481(16) Uani 1 1 d . . . . .
H19A H 0.7430 0.0603 0.1983 0.058 Uiso 1 1 calc R U . . .
H19B H 0.6974 0.1821 0.2201 0.058 Uiso 1 1 calc R U . . .
C20 C 0.6376(3) -0.0152(7) 0.1816(3) 0.0411(15) Uani 1 1 d . . . . .
C21 C 0.5558(3) 0.0441(6) 0.1422(3) 0.0363(15) Uani 1 1 d . . . . .
C22 C 0.4984(3) -0.0366(6) 0.1484(2) 0.0399(15) Uani 1 1 d . . . . .
H22 H 0.5107 -0.1257 0.1760 0.048 Uiso 1 1 calc R U . . .
C23 C 0.4221(3) 0.0086(7) 0.1151(2) 0.0335(14) Uani 1 1 d . . . . .
C24 C 0.3638(3) -0.0794(6) 0.1203(2) 0.0390(15) Uani 1 1 d . . . . .
H24 H 0.3751 -0.1720 0.1450 0.047 Uiso 1 1 calc R U . . .
C25 C 0.1638(3) -0.1126(7) 0.0092(3) 0.0429(15) Uani 1 1 d . . . . .
C26 C 0.1467(3) 0.0222(7) -0.0241(3) 0.0408(15) Uani 1 1 d . . . . .
C27 C 0.0919(3) 0.0487(7) -0.1037(3) 0.0454(16) Uani 1 1 d . . . . .
C28 C 0.0469(6) -0.0985(10) -0.1327(5) 0.052(3) Uani 0.733(13) 1 d D U P A 1
H28A H 0.0083 -0.1057 -0.1144 0.063 Uiso 0.733(13) 1 calc R U P A 1
H28B H 0.0218 -0.0939 -0.1860 0.063 Uiso 0.733(13) 1 calc R U P A 1
C29 C 0.0960(6) -0.2407(10) -0.1100(4) 0.053(3) Uani 0.733(13) 1 d D U P A 1
H29A H 0.1351 -0.2331 -0.1277 0.063 Uiso 0.733(13) 1 calc R U P A 1
H29B H 0.0652 -0.3287 -0.1331 0.063 Uiso 0.733(13) 1 calc R U P A 1
C28A C 0.0806(17) -0.106(3) -0.1469(12) 0.054(4) Uani 0.267(13) 1 d D U P A 2
H28C H 0.0407 -0.0952 -0.1961 0.064 Uiso 0.267(13) 1 calc R U P A 2
H28D H 0.1268 -0.1335 -0.1509 0.064 Uiso 0.267(13) 1 calc R U P A 2
C29A C 0.0596(16) -0.228(3) -0.1042(12) 0.055(4) Uani 0.267(13) 1 d D U P A 2
H29C H 0.0441 -0.3203 -0.1334 0.066 Uiso 0.267(13) 1 calc R U P A 2
H29D H 0.0178 -0.1933 -0.0941 0.066 Uiso 0.267(13) 1 calc R U P A 2
C30 C 0.1331(3) -0.2642(7) -0.0263(3) 0.0439(15) Uani 1 1 d . . . . .
C31 C 0.1965(3) -0.3765(7) -0.0156(3) 0.072(2) Uani 1 1 d . . . . .
H31A H 0.2317 -0.3306 -0.0314 0.108 Uiso 1 1 calc R U . . .
H31B H 0.1756 -0.4663 -0.0441 0.108 Uiso 1 1 calc R U . . .
H31C H 0.2220 -0.4031 0.0356 0.108 Uiso 1 1 calc R U . . .
C32 C 0.0823(3) -0.3336(7) 0.0053(3) 0.079(2) Uani 1 1 d . . . . .
H32A H 0.1081 -0.3354 0.0581 0.118 Uiso 1 1 calc R U . . .
H32B H 0.0693 -0.4355 -0.0128 0.118 Uiso 1 1 calc R U . . .
H32C H 0.0371 -0.2740 -0.0093 0.118 Uiso 1 1 calc R U . . .
C33 C 0.0315(3) 0.1610(8) -0.1076(3) 0.076(2) Uani 1 1 d . . . . .
H33A H 0.0061 0.1238 -0.0790 0.114 Uiso 1 1 calc R U . . .
H33B H -0.0043 0.1730 -0.1580 0.114 Uiso 1 1 calc R U . . .
H33C H 0.0544 0.2574 -0.0884 0.114 Uiso 1 1 calc R U . . .
C34 C 0.1338(3) 0.1122(8) -0.1462(3) 0.080(2) Uani 1 1 d . . . . .
H34A H 0.1601 0.2029 -0.1225 0.120 Uiso 1 1 calc R U . . .
H34B H 0.0984 0.1357 -0.1955 0.120 Uiso 1 1 calc R U . . .
H34C H 0.1693 0.0382 -0.1475 0.120 Uiso 1 1 calc R U . . .
C35 C 0.5710(3) 0.3172(6) 0.0059(3) 0.0538(17) Uani 1 1 d . . . . .
H35A H 0.5283 0.3841 -0.0084 0.081 Uiso 1 1 calc R U . . .
H35B H 0.5567 0.2270 -0.0238 0.081 Uiso 1 1 calc R U . . .
H35C H 0.6112 0.3675 -0.0009 0.081 Uiso 1 1 calc R U . . .
C36 C 0.6124(3) 0.4206(6) 0.1327(3) 0.0525(16) Uani 1 1 d . . . . .
H36A H 0.5657 0.4740 0.1200 0.079 Uiso 1 1 calc R U . . .
H36B H 0.6469 0.4839 0.1225 0.079 Uiso 1 1 calc R U . . .
H36C H 0.6339 0.3955 0.1841 0.079 Uiso 1 1 calc R U . . .
C37 C 0.6550(3) -0.0601(7) 0.2609(3) 0.0611(19) Uani 1 1 d . . . . .
H37A H 0.7077 -0.0832 0.2868 0.092 Uiso 1 1 calc R U . . .
H37B H 0.6257 -0.1479 0.2608 0.092 Uiso 1 1 calc R U . . .
H37C H 0.6424 0.0226 0.2849 0.092 Uiso 1 1 calc R U . . .
C38 C 0.6448(3) -0.1562(6) 0.1406(3) 0.0573(17) Uani 1 1 d . . . . .
H38A H 0.6313 -0.1309 0.0900 0.086 Uiso 1 1 calc R U . . .
H38B H 0.6116 -0.2341 0.1433 0.086 Uiso 1 1 calc R U . . .
H38C H 0.6959 -0.1922 0.1628 0.086 Uiso 1 1 calc R U . . .
O1 O 0.1150(2) 0.3496(5) 0.22209(17) 0.0536(11) Uani 1 1 d . . . . .
O2 O 0.14453(19) 0.0896(4) 0.28538(18) 0.0512(11) Uani 1 1 d . . . . .

loop_
_atom_site_aniso_label
_atom_site_aniso_U_11
_atom_site_aniso_U_22
_atom_site_aniso_U_33
_atom_site_aniso_U_23
_atom_site_aniso_U_13
_atom_site_aniso_U_12
C1 0.049(4) 0.038(5) 0.033(3) -0.007(3) 0.010(3) 0.000(3)
C2 0.045(3) 0.029(4) 0.037(3) -0.003(3) 0.010(3) 0.003(3)
C3 0.042(3) 0.031(4) 0.039(3) -0.001(3) 0.014(3) -0.008(3)
C4 0.036(3) 0.030(4) 0.040(3) -0.003(3) 0.014(3) -0.005(3)
C5 0.042(3) 0.030(4) 0.045(4) -0.003(3) 0.014(3) -0.004(3)
C6 0.042(3) 0.039(5) 0.038(3) 0.002(3) 0.013(3) 0.004(3)
C7 0.079(4) 0.034(5) 0.060(4) 0.010(3) 0.027(3) 0.019(4)
C8 0.069(4) 0.054(5) 0.056(4) 0.012(4) 0.027(3) 0.004(4)
C9 0.043(4) 0.032(4) 0.049(3) -0.001(3) 0.019(3) 0.000(3)
C10 0.041(3) 0.032(4) 0.041(3) 0.006(3) 0.014(3) 0.004(3)
C11 0.036(4) 0.027(4) 0.044(3) -0.003(3) 0.017(3) -0.002(3)
C12 0.035(4) 0.031(4) 0.043(3) -0.004(3) 0.015(3) -0.002(3)
C13 0.045(4) 0.028(4) 0.038(3) -0.002(3) 0.012(3) 0.000(3)
C14 0.036(4) 0.029(4) 0.032(3) 0.003(3) 0.008(3) 0.000(3)
C15 0.042(4) 0.037(4) 0.037(3) 0.003(3) 0.011(3) 0.004(3)
C16 0.032(4) 0.034(4) 0.036(3) -0.004(3) 0.008(3) 0.001(3)
C17 0.036(3) 0.044(4) 0.039(3) 0.001(3) 0.011(3) 0.001(3)
C18 0.046(4) 0.052(5) 0.053(4) 0.006(3) 0.017(3) 0.005(3)
C19 0.036(3) 0.040(4) 0.061(4) 0.000(3) 0.013(3) -0.002(3)
C20 0.039(4) 0.037(4) 0.041(3) 0.001(3) 0.010(3) 0.006(3)
C21 0.035(4) 0.028(4) 0.042(3) 0.002(3) 0.013(3) 0.003(3)
C22 0.046(4) 0.031(4) 0.035(3) 0.004(3) 0.011(3) 0.000(3)
C23 0.031(4) 0.032(4) 0.034(3) 0.004(3) 0.011(3) 0.000(3)
C24 0.042(4) 0.034(4) 0.039(3) 0.002(3) 0.016(3) 0.001(3)
C25 0.044(4) 0.036(4) 0.054(4) -0.003(4) 0.025(3) -0.002(3)
C26 0.037(3) 0.042(4) 0.045(4) 0.005(3) 0.018(3) 0.002(3)
C27 0.039(3) 0.049(5) 0.040(3) 0.003(3) 0.008(3) 0.004(3)
C28 0.055(5) 0.049(5) 0.044(4) -0.004(4) 0.013(3) -0.004(4)
C29 0.052(5) 0.048(5) 0.053(4) -0.005(4) 0.017(4) -0.002(4)
C28A 0.052(6) 0.049(6) 0.053(6) -0.004(5) 0.015(5) 0.001(6)
C29A 0.055(6) 0.050(6) 0.053(6) -0.006(5) 0.017(5) 0.000(6)
C30 0.051(3) 0.039(4) 0.044(3) -0.004(3) 0.023(3) -0.004(3)
C31 0.077(5) 0.041(5) 0.116(5) -0.020(4) 0.058(4) -0.004(4)
C32 0.092(5) 0.059(5) 0.113(5) -0.023(4) 0.070(4) -0.026(4)
C33 0.058(4) 0.093(6) 0.061(4) 0.002(4) 0.008(3) 0.028(4)
C34 0.079(4) 0.116(7) 0.046(4) 0.021(4) 0.026(3) 0.007(5)
C35 0.055(4) 0.051(5) 0.056(4) 0.001(3) 0.024(3) -0.001(3)
C36 0.049(4) 0.039(4) 0.066(4) -0.010(4) 0.020(3) -0.010(3)
C37 0.045(4) 0.075(5) 0.056(4) 0.015(4) 0.014(3) 0.007(4)
C38 0.054(4) 0.038(4) 0.071(4) 0.008(4) 0.017(3) 0.017(3)
O1 0.074(3) 0.044(3) 0.043(2) -0.002(2) 0.025(2) 0.012(2)
O2 0.073(3) 0.042(3) 0.044(2) 0.004(2) 0.029(2) 0.007(2)

loop_
_atom_type_symbol
_atom_type_description
_atom_type_scat_dispersion_real
_atom_type_scat_dispersion_imag
_atom_type_scat_source
C C 0.0033 0.0016 'International Tables Vol C Tables 4.2.6.8 and 6.1.1.4'
H H 0.0000 0.0000 'International Tables Vol C Tables 4.2.6.8 and 6.1.1.4'
O O 0.0106 0.0060 'International Tables Vol C Tables 4.2.6.8 and 6.1.1.4'

loop_
_geom_angle_atom_site_label_1
_geom_angle_atom_site_label_2
_geom_angle_atom_site_label_3
_geom_angle
O1 C1 C2 124.4(5)
O1 C1 C6 115.3(5)
C2 C1 C6 120.3(5)
C1 C2 C3 119.0(5)
C1 C2 H2 120.5
C3 C2 H2 120.5
C4 C3 C2 120.3(5)
C4 C3 C9 113.1(5)
C2 C3 C9 126.6(5)
C5 C4 C3 120.5(5)
C5 C4 C10 127.2(5)
C3 C4 C10 112.2(5)
C6 C5 C4 120.1(5)
C6 C5 H5 119.9
C4 C5 H5 119.9
C5 C6 O2 126.1(5)
C5 C6 C1 119.8(5)
O2 C6 C1 114.1(5)
O1 C7 H7A 109.5
O1 C7 H7B 109.5
H7A C7 H7B 109.5
O1 C7 H7C 109.5
H7A C7 H7C 109.5
H7B C7 H7C 109.5
O2 C8 H8A 109.5
O2 C8 H8B 109.5
H8A C8 H8B 109.5
O2 C8 H8C 109.5
H8A C8 H8C 109.5
H8B C8 H8C 109.5
C12 C9 C3 105.2(4)
C12 C9 C26 105.9(4)
C3 C9 C26 107.2(4)
C12 C9 H9 112.7
C3 C9 H9 112.7
C26 C9 H9 112.7
C4 C10 C11 106.1(4)
C4 C10 C25 106.8(4)
C11 C10 C25 105.3(4)
C4 C10 H10 112.7
C11 C10 H10 112.7
C25 C10 H10 112.7
C24 C11 C12 120.7(5)
C24 C11 C10 127.1(5)
C12 C11 C10 112.2(5)
C13 C12 C11 120.6(5)
C13 C12 C9 127.6(5)
C11 C12 C9 111.8(5)
C12 C13 C14 120.5(5)
C12 C13 H13 119.7
C14 C13 H13 119.7
C15 C14 C23 119.0(5)
C15 C14 C13 123.2(5)
C23 C14 C13 117.8(5)
C16 C15 C14 123.1(5)
C16 C15 H15 118.5
C14 C15 H15 118.5
C15 C16 C21 118.3(5)
C15 C16 C17 119.3(5)
C21 C16 C17 122.4(5)
C18 C17 C35 107.3(4)
C18 C17 C16 110.6(5)
C35 C17 C16 111.3(4)
C18 C17 C36 110.4(4)
C35 C17 C36 108.5(5)
C16 C17 C36 108.7(4)
C19 C18 C17 112.0(4)
C19 C18 H18A 109.2
C17 C18 H18A 109.2
C19 C18 H18B 109.2
C17 C18 H18B 109.2
H18A C18 H18B 107.9
C20 C19 C18 111.9(4)
C20 C19 H19A 109.2
C18 C19 H19A 109.2
C20 C19 H19B 109.2
C18 C19 H19B 109.2
H19A C19 H19B 107.9
C19 C20 C38 111.0(4)
C19 C20 C37 108.2(4)
C38 C20 C37 108.6(5)
C19 C20 C21 110.8(5)
C38 C20 C21 108.0(4)
C37 C20 C21 110.2(4)
C22 C21 C16 118.8(5)
C22 C21 C20 119.1(5)
C16 C21 C20 122.0(5)
C21 C22 C23 123.4(5)
C21 C22 H22 118.3
C23 C22 H22 118.3
C22 C23 C14 117.2(5)
C22 C23 C24 122.2(5)
C14 C23 C24 120.5(5)
C11 C24 C23 119.8(5)
C11 C24 H24 120.1
C23 C24 H24 120.1
C26 C25 C30 125.6(5)
C26 C25 C10 113.7(5)
C30 C25 C10 120.7(5)
C25 C26 C27 125.5(5)
C25 C26 C9 113.1(5)
C27 C26 C9 121.4(5)
C34 C27 C26 109.8(4)
C34 C27 C33 108.9(5)
C26 C27 C33 110.1(4)
C34 C27 C28 117.2(6)
C26 C27 C28 107.8(5)
C33 C27 C28 102.7(5)
C34 C27 C28A 89.6(9)
C26 C27 C28A 108.6(10)
C33 C27 C28A 127.4(12)
C29 C28 C27 113.0(8)
C29 C28 H28A 109.0
C27 C28 H28A 109.0
C29 C28 H28B 109.0
C27 C28 H28B 109.0
H28A C28 H28B 107.8
C28 C29 C30 112.6(8)
C28 C29 H29A 109.1
C30 C29 H29A 109.1
C28 C29 H29B 109.1
C30 C29 H29B 109.1
H29A C29 H29B 107.8
C29A C28A C27 108(2)
C29A C28A H28C 110.1
C27 C28A H28C 110.1
C29A C28A H28D 110.1
C27 C28A H28D 110.1
H28C C28A H28D 108.4
C28A C29A C30 109.4(19)
C28A C29A H29C 109.8
C30 C29A H29C 109.8
C28A C29A H29D 109.8
C30 C29A H29D 109.8
H29C C29A H29D 108.2
C25 C30 C32 111.0(4)
C25 C30 C31 111.6(5)
C32 C30 C31 108.5(5)
C25 C30 C29 107.9(5)
C32 C30 C29 114.8(6)
C31 C30 C29 102.9(5)
C25 C30 C29A 106.9(11)
C32 C30 C29A 90.5(9)
C31 C30 C29A 126.2(13)
C30 C31 H31A 109.5
C30 C31 H31B 109.5
H31A C31 H31B 109.5
C30 C31 H31C 109.5
H31A C31 H31C 109.5
H31B C31 H31C 109.5
C30 C32 H32A 109.5
C30 C32 H32B 109.5
H32A C32 H32B 109.5
C30 C32 H32C 109.5
H32A C32 H32C 109.5
H32B C32 H32C 109.5
C27 C33 H33A 109.5
C27 C33 H33B 109.5
H33A C33 H33B 109.5
C27 C33 H33C 109.5
H33A C33 H33C 109.5
H33B C33 H33C 109.5
C27 C34 H34A 109.5
C27 C34 H34B 109.5
H34A C34 H34B 109.5
C27 C34 H34C 109.5
H34A C34 H34C 109.5
H34B C34 H34C 109.5
C17 C35 H35A 109.5
C17 C35 H35B 109.5
H35A C35 H35B 109.5
C17 C35 H35C 109.5
H35A C35 H35C 109.5
H35B C35 H35C 109.5
C17 C36 H36A 109.5
C17 C36 H36B 109.5
H36A C36 H36B 109.5
C17 C36 H36C 109.5
H36A C36 H36C 109.5
H36B C36 H36C 109.5
C20 C37 H37A 109.5
C20 C37 H37B 109.5
H37A C37 H37B 109.5
C20 C37 H37C 109.5
H37A C37 H37C 109.5
H37B C37 H37C 109.5
C20 C38 H38A 109.5
C20 C38 H38B 109.5
H38A C38 H38B 109.5
C20 C38 H38C 109.5
H38A C38 H38C 109.5
H38B C38 H38C 109.5
C1 O1 C7 118.9(4)
C6 O2 C8 116.6(4)

loop_
_geom_bond_atom_site_label_1
_geom_bond_atom_site_label_2
_geom_bond_distance
C1 O1 1.378(6)
C1 C2 1.381(6)
C1 C6 1.409(7)
C2 C3 1.395(7)
C2 H2 0.9300
C3 C4 1.385(7)
C3 C9 1.528(6)
C4 C5 1.377(6)
C4 C10 1.516(7)
C5 C6 1.373(7)
C5 H5 0.9300
C6 O2 1.380(6)
C7 O1 1.420(6)
C7 H7A 0.9600
C7 H7B 0.9600
C7 H7C 0.9600
C8 O2 1.422(6)
C8 H8A 0.9600
C8 H8B 0.9600
C8 H8C 0.9600
C9 C12 1.519(6)
C9 C26 1.535(7)
C9 H9 0.9800
C10 C11 1.516(6)
C10 C25 1.551(6)
C10 H10 0.9800
C11 C24 1.365(6)
C11 C12 1.421(7)
C12 C13 1.357(6)
C13 C14 1.443(6)
C13 H13 0.9300
C14 C15 1.407(6)
C14 C23 1.413(7)
C15 C16 1.372(6)
C15 H15 0.9300
C16 C21 1.428(7)
C16 C17 1.534(7)
C17 C18 1.527(6)
C17 C35 1.532(6)
C17 C36 1.537(7)
C18 C19 1.520(6)
C18 H18A 0.9700
C18 H18B 0.9700
C19 C20 1.517(7)
C19 H19A 0.9700
C19 H19B 0.9700
C20 C38 1.525(7)
C20 C37 1.531(6)
C20 C21 1.545(6)
C21 C22 1.376(6)
C22 C23 1.411(6)
C22 H22 0.9300
C23 C24 1.416(6)
C24 H24 0.9300
C25 C26 1.333(7)
C25 C30 1.512(7)
C26 C27 1.516(7)
C27 C34 1.514(7)
C27 C33 1.516(7)
C27 C28 1.535(10)
C27 C28A 1.57(3)
C28 C29 1.525(8)
C28 H28A 0.9700
C28 H28B 0.9700
C29 C30 1.535(9)
C29 H29A 0.9700
C29 H29B 0.9700
C28A C29A 1.537(10)
C28A H28C 0.9700
C28A H28D 0.9700
C29A C30 1.64(3)
C29A H29C 0.9700
C29A H29D 0.9700
C30 C32 1.515(7)
C30 C31 1.526(7)
C31 H31A 0.9600
C31 H31B 0.9600
C31 H31C 0.9600
C32 H32A 0.9600
C32 H32B 0.9600
C32 H32C 0.9600
C33 H33A 0.9600
C33 H33B 0.9600
C33 H33C 0.9600
C34 H34A 0.9600
C34 H34B 0.9600
C34 H34C 0.9600
C35 H35A 0.9600
C35 H35B 0.9600
C35 H35C 0.9600
C36 H36A 0.9600
C36 H36B 0.9600
C36 H36C 0.9600
C37 H37A 0.9600
C37 H37B 0.9600
C37 H37C 0.9600
C38 H38A 0.9600
C38 H38B 0.9600
C38 H38C 0.9600
